data_7239431
loop_
_publ_author_name
'Barakat, Assem'
'Al-Majid, Abdullah M.'
'AL-Najjar, Hany J.'
'Mabkhot, Yahia N.'
'Ghabbour, Hazem A.'
'Fun, Hoong-Kun'

_publ_section_title
;
 An efficient and green procedure for synthesis of rhodanine derivatives
 by aldol-thia-Michael protocol using aqueous diethylamine medium
;
_journal_issue 10
_journal_name_full 'RSC Advances'
_journal_page_first 4909
_journal_paper_doi 10.1039/c3ra46551a
_journal_volume 4
_journal_year 2014
_chemical_formula_sum 'C14 H16 Cl N2 O S2'
_chemical_formula_weight 327.86
_space_group_IT_number 14
_space_group_name_Hall '-P 2ybc'
_space_group_name_H-M_alt 'P 1 21/c 1'
_symmetry_cell_setting monoclinic
_symmetry_Int_Tables_number 14
_symmetry_space_group_name_Hall '-P 2ybc'
_symmetry_space_group_name_H-M 'P 1 21/c 1'
_atom_sites_solution_hydrogens geom
_atom_sites_solution_primary direct
_atom_sites_solution_secondary difmap
_audit_creation_method SHELXL-97
_cell_angle_alpha 90.00
_cell_angle_beta 100.169(2)
_cell_angle_gamma 90.00
_cell_formula_units_Z 4
_cell_length_a 7.3389(2)
_cell_length_b 13.0121(3)
_cell_length_c 17.6769(4)
_cell_measurement_reflns_used 3347
_cell_measurement_temperature 296(2)
_cell_measurement_theta_max 69.71
_cell_measurement_theta_min 3.40
_cell_volume 1661.53(7)
_computing_cell_refinement 'Bruker SAINT'
_computing_data_collection 'Bruker APEX2'
_computing_data_reduction 'Bruker SAINT'
_computing_molecular_graphics 'Bruker SHELXTL'
_computing_publication_material 'Bruker SHELXTL'
_computing_structure_refinement 'SHELXL-97 (Sheldrick, 2008)'
_computing_structure_solution 'SHELXS-97 (Sheldrick, 2008)'
_diffrn_ambient_temperature 296(2)
_diffrn_measured_fraction_theta_full 0.986
_diffrn_measured_fraction_theta_max 0.986
_diffrn_measurement_device_type 'Bruker APEX-II CCD'
_diffrn_measurement_method '\f and \w scans'
_diffrn_radiation_monochromator graphite
_diffrn_radiation_source 'fine-focus sealed tube'
_diffrn_radiation_type CuK\a
_diffrn_radiation_wavelength 1.54178
_diffrn_reflns_av_R_equivalents 0.0300
_diffrn_reflns_av_sigmaI/netI 0.0316
_diffrn_reflns_limit_h_max 8
_diffrn_reflns_limit_h_min -8
_diffrn_reflns_limit_k_max 15
_diffrn_reflns_limit_k_min -15
_diffrn_reflns_limit_l_max 21
_diffrn_reflns_limit_l_min -21
_diffrn_reflns_number 11035
_diffrn_reflns_theta_full 70.26
_diffrn_reflns_theta_max 70.26
_diffrn_reflns_theta_min 4.24
_diffrn_standards_number 0
_exptl_absorpt_coefficient_mu 4.357
_exptl_absorpt_correction_T_max 0.4137
_exptl_absorpt_correction_T_min 0.2365
_exptl_absorpt_correction_type multi-scan
_exptl_absorpt_process_details SADABS_Bruker_2009
_exptl_crystal_colour yellow
_exptl_crystal_density_diffrn 1.311
_exptl_crystal_density_method 'not measured'
_exptl_crystal_description block
_exptl_crystal_F_000 684
_exptl_crystal_size_max 0.47
_exptl_crystal_size_mid 0.27
_exptl_crystal_size_min 0.25
_refine_diff_density_max 0.450
_refine_diff_density_min -0.220
_refine_diff_density_rms 0.049
_refine_ls_extinction_method none
_refine_ls_goodness_of_fit_ref 1.078
_refine_ls_hydrogen_treatment mixed
_refine_ls_matrix_type full
_refine_ls_number_parameters 187
_refine_ls_number_reflns 3117
_refine_ls_number_restraints 0
_refine_ls_restrained_S_all 1.078
_refine_ls_R_factor_all 0.0518
_refine_ls_R_factor_gt 0.0451
_refine_ls_shift/su_max 0.013
_refine_ls_shift/su_mean 0.000
_refine_ls_structure_factor_coef Fsqd
_refine_ls_weighting_details 'calc w=1/[\s^2^(Fo^2^)+(0.0796P)^2^+0.4031P] where P=(Fo^2^+2Fc^2^)/3'
_refine_ls_weighting_scheme calc
_refine_ls_wR_factor_gt 0.1341
_refine_ls_wR_factor_ref 0.1395
_reflns_number_gt 2588
_reflns_number_total 3117
_reflns_threshold_expression >2sigma(I)
_cod_data_source_file c3ra46551a.txt
_cod_data_source_block 1
_cod_depositor_comments
;
The following automatic conversions were performed:

data item '_symmetry_cell_setting' value 'Monoclinic' was changed to
'monoclinic' in accordance with the
/home/saulius/struct/COD-crude-data/automatic-downloads/DataCite-retrospective/RSC/depositions/lib/dictionaries/cif_core.dic
dictionary named 'cif_core.dic' version 2.4.2 last updated on
2011-04-26.

Automatic conversion script
Id: cif_fix_values 6909 2019-04-08 15:41:33Z antanas 
;
_cod_original_sg_symbol_H-M 'P 21/c'
_cod_database_code 7239431

loop_
_symmetry_equiv_pos_as_xyz
'x, y, z'
'-x, y+1/2, -z+1/2'
'-x, -y, -z'
'x, -y-1/2, z-1/2'

loop_
_atom_site_label
_atom_site_type_symbol
_atom_site_fract_x
_atom_site_fract_y
_atom_site_fract_z
_atom_site_U_iso_or_equiv
_atom_site_adp_type
_atom_site_occupancy
_atom_site_symmetry_multiplicity
_atom_site_calc_flag
_atom_site_refinement_flags
Cl1 Cl 0.08024(11) -0.31694(5) 0.52213(5) 0.0806(3) Uani 1 1 d .
S1 S 0.22440(9) 0.16423(4) 0.34367(3) 0.0554(2) Uani 1 1 d .
S2 S 0.23937(13) 0.32974(5) 0.23104(4) 0.0779(3) Uani 1 1 d .
O1 O 0.4460(3) 0.32744(14) 0.51324(11) 0.0717(5) Uani 1 1 d .
N2 N 0.4749(4) 0.46045(17) 0.63589(13) 0.0632(6) Uani 1 1 d .
N1 N 0.3624(3) 0.34526(15) 0.38298(11) 0.0577(5) Uani 1 1 d .
C1 C 0.2799(4) -0.0370(2) 0.57364(13) 0.0602(6) Uani 1 1 d .
H1A H 0.3301 -0.0010 0.6179 0.072 Uiso 1 1 calc R
C2 C 0.2280(4) -0.1377(2) 0.58013(14) 0.0642(6) Uani 1 1 d .
H2A H 0.2443 -0.1695 0.6279 0.077 Uiso 1 1 calc R
C3 C 0.1520(4) -0.19046(18) 0.51497(15) 0.0574(6) Uani 1 1 d .
C4 C 0.1299(4) -0.14524(19) 0.44392(15) 0.0613(6) Uani 1 1 d .
H4A H 0.0797 -0.1822 0.4001 0.074 Uiso 1 1 calc R
C5 C 0.1827(4) -0.04472(19) 0.43815(13) 0.0587(6) Uani 1 1 d .
H5A H 0.1669 -0.0141 0.3899 0.070 Uiso 1 1 calc R
C6 C 0.2596(3) 0.01289(17) 0.50262(12) 0.0485(5) Uani 1 1 d .
C7 C 0.3174(3) 0.11897(18) 0.50063(12) 0.0508(5) Uani 1 1 d .
H7A H 0.3678 0.1467 0.5482 0.061 Uiso 1 1 calc R
C8 C 0.3099(3) 0.18407(16) 0.44087(12) 0.0479(5) Uani 1 1 d .
C9 C 0.3788(3) 0.29147(18) 0.45036(13) 0.0529(5) Uani 1 1 d .
C10 C 0.2835(3) 0.29132(18) 0.32229(13) 0.0540(5) Uani 1 1 d .
C12 C 0.2758(4) 0.4758(3) 0.6485(2) 0.0808(8) Uani 1 1 d .
H12A H 0.1990 0.4951 0.6002 0.097 Uiso 1 1 calc R
H12B H 0.2292 0.4112 0.6649 0.097 Uiso 1 1 calc R
C13 C 0.5882(5) 0.4026(3) 0.69805(17) 0.0790(8) Uani 1 1 d .
H13A H 0.5977 0.4403 0.7459 0.095 Uiso 1 1 calc R
H13B H 0.5306 0.3367 0.7043 0.095 Uiso 1 1 calc R
C11 C 0.2608(5) 0.5556(3) 0.7066(2) 0.0965(10) Uani 1 1 d .
H11A H 0.1331 0.5646 0.7108 0.145 Uiso 1 1 calc R
H11B H 0.3096 0.6192 0.6913 0.145 Uiso 1 1 calc R
H11C H 0.3299 0.5347 0.7554 0.145 Uiso 1 1 calc R
C14 C 0.7725(5) 0.3866(4) 0.6798(3) 0.1130(13) Uani 1 1 d .
H14A H 0.8206 0.3219 0.7004 0.170 Uiso 1 1 calc R
H14B H 0.8531 0.4410 0.7019 0.170 Uiso 1 1 calc R
H14C H 0.7650 0.3865 0.6250 0.170 Uiso 1 1 calc R
H2N H 0.482(4) 0.435(2) 0.6021(18) 0.058(8) Uiso 1 1 d .

loop_
_atom_site_aniso_label
_atom_site_aniso_U_11
_atom_site_aniso_U_22
_atom_site_aniso_U_33
_atom_site_aniso_U_23
_atom_site_aniso_U_13
_atom_site_aniso_U_12
Cl1 0.0875(5) 0.0537(4) 0.1027(6) 0.0151(3) 0.0230(4) 0.0010(3)
S1 0.0744(4) 0.0497(3) 0.0405(3) -0.0037(2) 0.0058(2) -0.0112(3)
S2 0.1094(6) 0.0684(4) 0.0517(4) 0.0108(3) 0.0025(4) -0.0128(4)
O1 0.0905(13) 0.0667(11) 0.0551(10) -0.0178(8) 0.0050(9) -0.0162(10)
N2 0.0928(17) 0.0531(11) 0.0424(11) -0.0037(9) 0.0084(10) -0.0088(11)
N1 0.0683(13) 0.0501(10) 0.0543(11) -0.0027(8) 0.0098(9) -0.0101(9)
C1 0.0703(15) 0.0647(14) 0.0454(12) -0.0009(10) 0.0102(10) 0.0008(12)
C2 0.0742(16) 0.0667(15) 0.0531(13) 0.0122(12) 0.0149(12) 0.0048(13)
C3 0.0545(13) 0.0511(12) 0.0682(14) 0.0073(11) 0.0152(11) 0.0061(11)
C4 0.0715(16) 0.0524(12) 0.0575(13) -0.0011(11) 0.0042(11) -0.0001(12)
C5 0.0753(16) 0.0546(12) 0.0453(11) 0.0040(10) 0.0079(10) -0.0003(12)
C6 0.0479(11) 0.0538(12) 0.0441(10) -0.0005(9) 0.0095(8) 0.0048(10)
C7 0.0540(12) 0.0569(12) 0.0417(10) -0.0066(9) 0.0091(9) -0.0008(10)
C8 0.0507(12) 0.0511(11) 0.0423(10) -0.0079(9) 0.0094(9) -0.0024(9)
C9 0.0552(13) 0.0539(12) 0.0500(12) -0.0089(10) 0.0107(10) -0.0061(10)
C10 0.0598(13) 0.0496(11) 0.0527(12) 0.0008(10) 0.0099(10) -0.0052(11)
C12 0.0749(18) 0.0755(18) 0.090(2) 0.0084(16) 0.0097(15) -0.0067(15)
C13 0.096(2) 0.0750(17) 0.0618(15) 0.0027(13) 0.0036(14) 0.0066(16)
C11 0.100(2) 0.093(2) 0.104(3) 0.008(2) 0.039(2) 0.007(2)
C14 0.088(2) 0.142(4) 0.106(3) -0.017(3) 0.007(2) 0.026(2)

loop_
_atom_type_symbol
_atom_type_description
_atom_type_scat_dispersion_real
_atom_type_scat_dispersion_imag
_atom_type_scat_source
C C 0.0181 0.0091 'International Tables Vol C Tables 4.2.6.8 and 6.1.1.4'
H H 0.0000 0.0000 'International Tables Vol C Tables 4.2.6.8 and 6.1.1.4'
N N 0.0311 0.0180 'International Tables Vol C Tables 4.2.6.8 and 6.1.1.4'
O O 0.0492 0.0322 'International Tables Vol C Tables 4.2.6.8 and 6.1.1.4'
S S 0.3331 0.5567 'International Tables Vol C Tables 4.2.6.8 and 6.1.1.4'
Cl Cl 0.3639 0.7018 'International Tables Vol C Tables 4.2.6.8 and 6.1.1.4'

loop_
_geom_angle_atom_site_label_1
_geom_angle_atom_site_label_2
_geom_angle_atom_site_label_3
_geom_angle
C8 S1 C10 90.75(11)
C13 N2 C12 112.8(2)
C13 N2 H2N 106(2)
C12 N2 H2N 114(2)
C10 N1 C9 113.08(19)
C2 C1 C6 122.0(2)
C2 C1 H1A 119.0
C6 C1 H1A 119.0
C3 C2 C1 119.0(2)
C3 C2 H2A 120.5
C1 C2 H2A 120.5
C4 C3 C2 121.3(2)
C4 C3 Cl1 119.0(2)
C2 C3 Cl1 119.7(2)
C3 C4 C5 119.2(2)
C3 C4 H4A 120.4
C5 C4 H4A 120.4
C4 C5 C6 121.9(2)
C4 C5 H5A 119.0
C6 C5 H5A 119.0
C5 C6 C1 116.6(2)
C5 C6 C7 124.8(2)
C1 C6 C7 118.7(2)
C8 C7 C6 130.4(2)
C8 C7 H7A 114.8
C6 C7 H7A 114.8
C7 C8 C9 122.5(2)
C7 C8 S1 129.65(17)
C9 C8 S1 107.88(16)
O1 C9 N1 123.6(2)
O1 C9 C8 122.4(2)
N1 C9 C8 114.02(19)
N1 C10 S2 127.37(18)
N1 C10 S1 114.25(17)
S2 C10 S1 118.37(14)
C11 C12 N2 112.5(3)
C11 C12 H12A 109.1
N2 C12 H12A 109.1
C11 C12 H12B 109.1
N2 C12 H12B 109.1
H12A C12 H12B 107.8
C14 C13 N2 109.4(3)
C14 C13 H13A 109.8
N2 C13 H13A 109.8
C14 C13 H13B 109.8
N2 C13 H13B 109.8
H13A C13 H13B 108.2
C12 C11 H11A 109.5
C12 C11 H11B 109.5
H11A C11 H11B 109.5
C12 C11 H11C 109.5
H11A C11 H11C 109.5
H11B C11 H11C 109.5
C13 C14 H14A 109.5
C13 C14 H14B 109.5
H14A C14 H14B 109.5
C13 C14 H14C 109.5
H14A C14 H14C 109.5
H14B C14 H14C 109.5

loop_
_geom_bond_atom_site_label_1
_geom_bond_atom_site_label_2
_geom_bond_distance
Cl1 C3 1.739(2)
S1 C8 1.741(2)
S1 C10 1.767(2)
S2 C10 1.665(2)
O1 C9 1.226(3)
N2 C13 1.464(4)
N2 C12 1.530(4)
N2 H2N 0.69(3)
N1 C10 1.327(3)
N1 C9 1.368(3)
C1 C2 1.374(4)
C1 C6 1.398(3)
C1 H1A 0.9300
C2 C3 1.372(4)
C2 H2A 0.9300
C3 C4 1.370(4)
C4 C5 1.373(3)
C4 H4A 0.9300
C5 C6 1.397(3)
C5 H5A 0.9300
C6 C7 1.446(3)
C7 C8 1.348(3)
C7 H7A 0.9300
C8 C9 1.486(3)
C12 C11 1.478(5)
C12 H12A 0.9700
C12 H12B 0.9700
C13 C14 1.460(5)
C13 H13A 0.9700
C13 H13B 0.9700
C11 H11A 0.9600
C11 H11B 0.9600
C11 H11C 0.9600
C14 H14A 0.9600
C14 H14B 0.9600
C14 H14C 0.9600

loop_
_geom_torsion_atom_site_label_1
_geom_torsion_atom_site_label_2
_geom_torsion_atom_site_label_3
_geom_torsion_atom_site_label_4
_geom_torsion
C6 C1 C2 C3 -0.8(4)
C1 C2 C3 C4 1.1(4)
C1 C2 C3 Cl1 -178.5(2)
C2 C3 C4 C5 -0.9(4)
Cl1 C3 C4 C5 178.7(2)
C3 C4 C5 C6 0.4(4)
C4 C5 C6 C1 -0.1(4)
C4 C5 C6 C7 -179.7(2)
C2 C1 C6 C5 0.3(4)
C2 C1 C6 C7 180.0(2)
C5 C6 C7 C8 0.9(4)
C1 C6 C7 C8 -178.7(2)
C6 C7 C8 C9 -179.4(2)
C6 C7 C8 S1 0.9(4)
C10 S1 C8 C7 -179.7(2)
C10 S1 C8 C9 0.56(17)
C10 N1 C9 O1 -179.2(2)
C10 N1 C9 C8 1.6(3)
C7 C8 C9 O1 -0.2(4)
S1 C8 C9 O1 179.5(2)
C7 C8 C9 N1 179.0(2)
S1 C8 C9 N1 -1.3(3)
C9 N1 C10 S2 179.90(19)
C9 N1 C10 S1 -1.2(3)
C8 S1 C10 N1 0.3(2)
C8 S1 C10 S2 179.35(16)
C13 N2 C12 C11 75.9(3)
C12 N2 C13 C14 177.0(3)
